data_7207281
loop_
_publ_author_name
'Lin, Ming-Shiang'
'Chi, Liang-Chen'
'Chang, Hong-Wei'
'Huang, Yi-Hsiang'
'Tien, Kun-Cheng'
'Chen, Chung-Chia'
'Chang, Chih-Hao'
'Wu, Chung-Chih'
'Chaskar, Atul'
'Chou, Shu-Hua'
'Ting, Hao-Chun'
'Wong, Ken-Tsung'
'Liu, Yi-Hong'
'Chi, Yun'

_publ_section_title
;
 A diarylborane-substituted carbazole as a universal bipolar host material
 for highly efficient electrophosphorescence devices
;
_journal_issue 3
_journal_name_full 'Journal of Materials Chemistry'
_journal_page_first 870
_journal_paper_doi 10.1039/c1jm13323c
_journal_volume 22
_journal_year 2012
_chemical_formula_sum 'C58 H65 B2 N O'
_chemical_formula_weight 813.73
_chemical_name_systematic
;
?
;
_space_group_IT_number 2
_symmetry_cell_setting triclinic
_symmetry_space_group_name_Hall '-P 1'
_symmetry_space_group_name_H-M 'P -1'
_atom_sites_solution_hydrogens geom
_atom_sites_solution_primary direct
_atom_sites_solution_secondary difmap
_audit_creation_method SHELXL-97
_cell_angle_alpha 64.206(6)
_cell_angle_beta 69.087(6)
_cell_angle_gamma 84.192(5)
_cell_formula_units_Z 2
_cell_length_a 13.9868(9)
_cell_length_b 14.1476(7)
_cell_length_c 15.6300(10)
_cell_measurement_reflns_used 4253
_cell_measurement_temperature 295(2)
_cell_measurement_theta_max 77.0678
_cell_measurement_theta_min 3.3869
_cell_volume 2595.9(3)
_computing_cell_refinement
;
CrysAlisPro, Agilent Technologies,
Version 1.171.34.49 (release 20-01-2011 CrysAlis171 .NET)
(compiled Jan 20 2011,15:58:25)
Empirical absorption correction using spherical harmonics,
implemented in SCALE3 ABSPACK scaling algorithm.
;
_computing_data_collection
;
CrysAlisPro, Agilent Technologies,
Version 1.171.34.49 (release 20-01-2011 CrysAlis171 .NET)
(compiled Jan 20 2011,15:58:25)
Empirical absorption correction using spherical harmonics,
implemented in SCALE3 ABSPACK scaling algorithm.
;
_computing_data_reduction
;
CrysAlisPro, Agilent Technologies,
Version 1.171.34.49 (release 20-01-2011 CrysAlis171 .NET)
(compiled Jan 20 2011,15:58:25)
Empirical absorption correction using spherical harmonics,
implemented in SCALE3 ABSPACK scaling algorithm.
;
_computing_molecular_graphics SHELXTL
_computing_publication_material SHELXTL
_computing_structure_refinement 'SHELXL-97 (Sheldrick, 1997)'
_computing_structure_solution 'SHELXS-97 (Sheldrick, 1990)'
_diffrn_ambient_temperature 295(2)
_diffrn_measured_fraction_theta_full 0.987
_diffrn_measured_fraction_theta_max 0.987
_diffrn_measurement_device_type 'Oxford Diffraction Gemini A'
_diffrn_measurement_method CCD
_diffrn_radiation_monochromator graphite
_diffrn_radiation_source 'fine-focus sealed tube'
_diffrn_radiation_type CuK\a
_diffrn_radiation_wavelength 1.54178
_diffrn_reflns_av_R_equivalents 0.0251
_diffrn_reflns_av_sigmaI/netI 0.0564
_diffrn_reflns_limit_h_max 16
_diffrn_reflns_limit_h_min -15
_diffrn_reflns_limit_k_max 15
_diffrn_reflns_limit_k_min -17
_diffrn_reflns_limit_l_max 18
_diffrn_reflns_limit_l_min -18
_diffrn_reflns_number 14777
_diffrn_reflns_theta_full 67.99
_diffrn_reflns_theta_max 67.99
_diffrn_reflns_theta_min 3.39
_exptl_absorpt_coefficient_mu 0.448
_exptl_absorpt_correction_T_max 1.00000
_exptl_absorpt_correction_T_min 0.86196
_exptl_absorpt_correction_type multi-scan
_exptl_absorpt_process_details
;
CrysAlisPro, Agilent Technologies,
Version 1.171.34.49 (release 20-01-2011 CrysAlis171 .NET)
(compiled Jan 20 2011,15:58:25)
Empirical absorption correction using spherical harmonics,
implemented in SCALE3 ABSPACK scaling algorithm.
;
_exptl_crystal_density_diffrn 1.041
_exptl_crystal_density_method 'not measured'
_exptl_crystal_F_000 876
_exptl_crystal_size_max 0.25
_exptl_crystal_size_mid 0.20
_exptl_crystal_size_min 0.15
_refine_diff_density_max 0.269
_refine_diff_density_min -0.161
_refine_diff_density_rms 0.039
_refine_ls_extinction_method none
_refine_ls_goodness_of_fit_ref 1.053
_refine_ls_hydrogen_treatment mixed
_refine_ls_matrix_type full
_refine_ls_number_parameters 587
_refine_ls_number_reflns 9319
_refine_ls_number_restraints 4
_refine_ls_restrained_S_all 1.056
_refine_ls_R_factor_all 0.0955
_refine_ls_R_factor_gt 0.0700
_refine_ls_shift/su_max 0.022
_refine_ls_shift/su_mean 0.001
_refine_ls_structure_factor_coef Fsqd
_refine_ls_weighting_details 'calc w=1/[\s^2^(Fo^2^)+(0.1142P)^2^+0.2096P] where P=(Fo^2^+2Fc^2^)/3'
_refine_ls_weighting_scheme calc
_refine_ls_wR_factor_gt 0.1948
_refine_ls_wR_factor_ref 0.2404
_reflns_number_gt 6597
_reflns_number_total 9319
_reflns_threshold_expression >2sigma(I)
_cod_data_source_file c1jm13323c.txt
_cod_data_source_block ic14966
_cod_depositor_comments
;
The following automatic conversions were performed:

'_symmetry_cell_setting' value 'Triclinic' changed to 'triclinic'
according to /home/saulius/struct/CIF-dictionaries/cif_core.dic
dictionary named 'cif_core.dic' version 2.4.1 from 2010-06-29.

Automatic conversion script
Id: cif_fix_values 1715 2011-07-08 13:25:40Z adriana 
;
_cod_original_sg_symbol_H-M P-1
_cod_database_code 7207281

loop_
_symmetry_equiv_pos_as_xyz
'x, y, z'
'-x, -y, -z'

loop_
_atom_site_label
_atom_site_type_symbol
_atom_site_fract_x
_atom_site_fract_y
_atom_site_fract_z
_atom_site_U_iso_or_equiv
_atom_site_adp_type
_atom_site_occupancy
_atom_site_symmetry_multiplicity
_atom_site_calc_flag
_atom_site_refinement_flags
_atom_site_disorder_assembly
_atom_site_disorder_group
N1 N 0.34106(15) 0.56592(16) 0.29531(16) 0.0683(5) Uani 1 1 d . . .
B1 B 0.3583(2) 0.21867(19) 0.1963(2) 0.0654(6) Uani 1 1 d . . .
B2 B -0.0398(2) 0.6832(2) 0.2328(2) 0.0650(6) Uani 1 1 d . . .
C1 C 0.35817(17) 0.47776(18) 0.27521(18) 0.0641(5) Uani 1 1 d . A .
C2 C 0.43998(18) 0.4138(2) 0.2760(2) 0.0748(6) Uani 1 1 d . . .
H2A H 0.4936 0.4253 0.2929 0.090 Uiso 1 1 calc R A .
C3 C 0.43840(19) 0.3319(2) 0.2504(2) 0.0748(6) Uani 1 1 d . A .
H3A H 0.4938 0.2896 0.2479 0.090 Uiso 1 1 calc R . .
C4 C 0.35638(18) 0.30980(18) 0.22790(18) 0.0659(5) Uani 1 1 d . A .
C5 C 0.27428(17) 0.37418(17) 0.23063(16) 0.0609(5) Uani 1 1 d . . .
H5A H 0.2184 0.3597 0.2182 0.073 Uiso 1 1 calc R B .
C6 C 0.27488(16) 0.46022(17) 0.25174(15) 0.0587(4) Uani 1 1 d . A .
C7 C 0.20564(16) 0.54214(16) 0.25655(15) 0.0577(4) Uani 1 1 d . . .
C8 C 0.11463(17) 0.56902(17) 0.23801(16) 0.0606(5) Uani 1 1 d . A .
H8A H 0.0873 0.5299 0.2163 0.073 Uiso 1 1 calc R . .
C9 C 0.06308(19) 0.65474(18) 0.25163(17) 0.0647(5) Uani 1 1 d . A .
C10 C 0.1087(2) 0.71293(19) 0.2828(2) 0.0698(5) Uani 1 1 d . . .
H10A H 0.0745 0.7689 0.2936 0.084 Uiso 1 1 calc R C .
C11 C 0.20082(19) 0.6911(2) 0.2981(2) 0.0711(6) Uani 1 1 d . A .
H11A H 0.2298 0.7323 0.3165 0.085 Uiso 1 1 calc R . .
C12 C 0.24913(17) 0.60516(17) 0.28488(16) 0.0615(5) Uani 1 1 d . A .
C13 C 0.40808(19) 0.6092(2) 0.3218(2) 0.0765(7) Uani 0.466(18) 1 d P A 1
C14 C 0.4919(3) 0.6717(3) 0.2486(4) 0.1173(13) Uani 0.466(18) 1 d P A 1
H14A H 0.5054 0.6869 0.1811 0.141 Uiso 0.466(18) 1 calc PR A 1
C15 C 0.5576(4) 0.7129(4) 0.2746(6) 0.1352(19) Uani 0.466(18) 1 d P A 1
H15A H 0.6185 0.7486 0.2240 0.162 Uiso 0.466(18) 1 calc PR A 1
C16 C 0.5424(12) 0.7061(13) 0.3495(10) 0.092(3) Uani 0.466(18) 1 d P A 1
H16A H 0.5937 0.7263 0.3641 0.110 Uiso 0.466(18) 1 calc PR A 1
C17 C 0.4443(9) 0.6664(12) 0.4269(9) 0.105(3) Uani 0.466(18) 1 d P A 1
H17A H 0.4258 0.6709 0.4883 0.126 Uiso 0.466(18) 1 calc PR A 1
C18 C 0.3784(6) 0.6206(11) 0.4051(7) 0.084(3) Uani 0.466(18) 1 d P A 1
H18A H 0.3119 0.5979 0.4509 0.101 Uiso 0.466(18) 1 calc PR A 1
C13' C 0.40808(19) 0.6092(2) 0.3218(2) 0.0765(7) Uani 0.534(18) 1 d P A 2
C14' C 0.4919(3) 0.6717(3) 0.2486(4) 0.1173(13) Uani 0.534(18) 1 d P A 2
H14B H 0.5054 0.6869 0.1811 0.141 Uiso 0.534(18) 1 calc PR A 2
C15' C 0.5576(4) 0.7129(4) 0.2746(6) 0.1352(19) Uani 0.534(18) 1 d P A 2
H15B H 0.6136 0.7593 0.2262 0.162 Uiso 0.534(18) 1 calc PR A 2
C16' C 0.5297(10) 0.6744(14) 0.3953(16) 0.116(5) Uani 0.534(18) 1 d P A 2
H16B H 0.5591 0.7102 0.4185 0.139 Uiso 0.534(18) 1 calc PR A 2
C17' C 0.4637(8) 0.5905(17) 0.4614(10) 0.135(5) Uani 0.534(18) 1 d P A 2
H17B H 0.4604 0.5568 0.5286 0.162 Uiso 0.534(18) 1 calc PR A 2
C18' C 0.3997(7) 0.5535(14) 0.4292(7) 0.110(4) Uani 0.534(18) 1 d P A 2
H18B H 0.3534 0.4957 0.4743 0.132 Uiso 0.534(18) 1 calc PR A 2
C19 C 0.46055(19) 0.17902(18) 0.1419(2) 0.0691(5) Uani 1 1 d . B 2
C20 C 0.5351(2) 0.24866(19) 0.0518(2) 0.0754(6) Uani 1 1 d . B 2
C21 C 0.6152(2) 0.2111(2) -0.0056(2) 0.0838(7) Uani 1 1 d . B 2
H21A H 0.6623 0.2588 -0.0655 0.101 Uiso 1 1 calc R B 2
C22 C 0.6270(3) 0.1047(3) 0.0238(3) 0.0910(8) Uani 1 1 d . B 2
C23 C 0.5585(3) 0.0364(2) 0.1139(3) 0.0966(9) Uani 1 1 d . B 2
H23A H 0.5673 -0.0353 0.1362 0.116 Uiso 1 1 calc R B 2
C24 C 0.4767(2) 0.0703(2) 0.1733(2) 0.0827(7) Uani 1 1 d . B 2
C25 C 0.5288(3) 0.3677(2) 0.0089(3) 0.0981(10) Uani 1 1 d . B 2
H25A H 0.5866 0.4006 -0.0523 0.147 Uiso 1 1 calc R B 2
H25B H 0.5293 0.3915 0.0576 0.147 Uiso 1 1 calc R B 2
H25C H 0.4666 0.3860 -0.0057 0.147 Uiso 1 1 calc R B 2
C26 C 0.7108(4) 0.0647(3) -0.0424(4) 0.1252(15) Uani 1 1 d . B 2
H26A H 0.7072 -0.0108 -0.0098 0.188 Uiso 1 1 calc R B 2
H26B H 0.7763 0.0916 -0.0528 0.188 Uiso 1 1 calc R B 2
H26C H 0.7022 0.0878 -0.1066 0.188 Uiso 1 1 calc R B 2
C27 C 0.4053(3) -0.0117(3) 0.2707(3) 0.1209(15) Uani 1 1 d . B 2
H27A H 0.4280 -0.0804 0.2787 0.181 Uiso 1 1 calc R B 2
H27B H 0.3371 -0.0068 0.2686 0.181 Uiso 1 1 calc R B 2
H27C H 0.4052 -0.0002 0.3269 0.181 Uiso 1 1 calc R B 2
C28 C 0.25322(19) 0.16776(17) 0.21369(19) 0.0665(5) Uani 1 1 d . B 2
C29 C 0.2324(2) 0.16687(19) 0.1323(2) 0.0726(6) Uani 1 1 d . B 2
C30 C 0.1420(2) 0.1171(2) 0.1498(3) 0.0853(8) Uani 1 1 d . B 2
H30A H 0.1291 0.1184 0.0949 0.102 Uiso 1 1 calc R B 2
C31 C 0.0710(2) 0.0659(2) 0.2458(3) 0.0894(8) Uani 1 1 d . B 2
C32 C 0.0911(2) 0.0667(2) 0.3265(3) 0.0871(7) Uani 1 1 d . B 2
H32A H 0.0444 0.0318 0.3919 0.104 Uiso 1 1 calc R B 2
C33 C 0.1790(2) 0.1182(2) 0.3119(2) 0.0764(6) Uani 1 1 d . B 2
C34 C 0.3053(3) 0.2196(3) 0.0242(2) 0.0914(8) Uani 1 1 d . B 2
H34A H 0.2776 0.2103 -0.0198 0.137 Uiso 1 1 calc R B 2
H34B H 0.3703 0.1887 0.0187 0.137 Uiso 1 1 calc R B 2
H34C H 0.3145 0.2933 0.0050 0.137 Uiso 1 1 calc R B 2
C35 C -0.0250(3) 0.0091(4) 0.2632(4) 0.1275(15) Uani 1 1 d . B 2
H35A H -0.0261 0.0170 0.1994 0.191 Uiso 1 1 calc R B 2
H35B H -0.0843 0.0386 0.2947 0.191 Uiso 1 1 calc R B 2
H35C H -0.0256 -0.0642 0.3066 0.191 Uiso 1 1 calc R B 2
C36 C 0.1938(3) 0.1131(3) 0.4044(2) 0.0974(9) Uani 1 1 d . B 2
H36A H 0.2569 0.1514 0.3845 0.146 Uiso 1 1 calc R B 2
H36B H 0.1965 0.0410 0.4493 0.146 Uiso 1 1 calc R B 2
H36C H 0.1377 0.1437 0.4385 0.146 Uiso 1 1 calc R B 2
C37 C -0.0629(2) 0.6504(2) 0.1568(2) 0.0778(7) Uani 1 1 d . C 2
C38 C 0.0052(4) 0.6881(3) 0.0537(3) 0.1043(12) Uani 1 1 d . C 2
C39 C -0.0197(5) 0.6589(4) -0.0108(4) 0.137(2) Uani 1 1 d . C 2
H39A H 0.0234 0.6839 -0.0783 0.164 Uiso 1 1 calc R C 2
C40 C -0.1041(5) 0.5957(4) 0.0199(5) 0.141(2) Uani 1 1 d . C 2
C41 C -0.1680(4) 0.5586(3) 0.1198(4) 0.1262(18) Uani 1 1 d . C 2
H41A H -0.2248 0.5141 0.1417 0.151 Uiso 1 1 calc R C 2
C42 C -0.1507(3) 0.5855(3) 0.1894(3) 0.0949(10) Uani 1 1 d . C 2
C43 C 0.0993(4) 0.7584(4) 0.0122(3) 0.1353(17) Uani 1 1 d . C 2
H43A H 0.1335 0.7745 -0.0582 0.203 Uiso 1 1 calc R C 2
H43B H 0.1446 0.7235 0.0488 0.203 Uiso 1 1 calc R C 2
H43C H 0.0803 0.8224 0.0195 0.203 Uiso 1 1 calc R C 2
C44 C -0.1272(6) 0.5682(5) -0.0552(5) 0.204(4) Uani 1 1 d . C 2
H44A H -0.0744 0.6005 -0.1205 0.306 Uiso 1 1 calc R C 2
H44B H -0.1922 0.5937 -0.0601 0.306 Uiso 1 1 calc R C 2
H44C H -0.1295 0.4933 -0.0321 0.306 Uiso 1 1 calc R C 2
C45 C -0.2244(3) 0.5417(3) 0.2982(4) 0.1120(12) Uani 1 1 d . C 2
H45A H -0.2790 0.4996 0.3055 0.168 Uiso 1 1 calc R C 2
H45B H -0.2522 0.5986 0.3152 0.168 Uiso 1 1 calc R C 2
H45C H -0.1885 0.4990 0.3426 0.168 Uiso 1 1 calc R C 2
C46 C -0.12165(18) 0.74065(18) 0.29051(18) 0.0639(5) Uani 1 1 d . C 2
C47 C -0.1640(2) 0.83252(19) 0.2372(2) 0.0731(6) Uani 1 1 d . C 2
C48 C -0.2404(2) 0.8782(2) 0.2893(3) 0.0860(8) Uani 1 1 d . C 2
H48A H -0.2670 0.9392 0.2530 0.103 Uiso 1 1 calc R C 2
C49 C -0.2784(2) 0.8351(3) 0.3947(3) 0.0875(8) Uani 1 1 d . C 2
C50 C -0.2365(2) 0.7465(2) 0.4466(2) 0.0818(7) Uani 1 1 d . C 2
H50A H -0.2606 0.7172 0.5171 0.098 Uiso 1 1 calc R C 2
C51 C -0.15937(19) 0.6996(2) 0.39708(19) 0.0703(6) Uani 1 1 d . C 2
C52 C -0.1265(4) 0.8861(3) 0.1231(3) 0.1093(12) Uani 1 1 d . C 2
H52A H -0.1647 0.9468 0.1013 0.164 Uiso 1 1 calc R C 2
H52B H -0.1359 0.8382 0.0978 0.164 Uiso 1 1 calc R C 2
H52C H -0.0550 0.9075 0.0975 0.164 Uiso 1 1 calc R C 2
C53 C -0.3658(3) 0.8827(4) 0.4509(4) 0.1304(16) Uani 1 1 d . C 2
H53A H -0.3821 0.8423 0.5227 0.196 Uiso 1 1 calc R C 2
H53B H -0.4249 0.8819 0.4336 0.196 Uiso 1 1 calc R C 2
H53C H -0.3456 0.9539 0.4321 0.196 Uiso 1 1 calc R C 2
C54 C -0.1219(3) 0.6000(3) 0.4628(2) 0.0903(8) Uani 1 1 d . C 2
H54A H -0.1570 0.5850 0.5329 0.135 Uiso 1 1 calc R C 2
H54B H -0.0495 0.6092 0.4464 0.135 Uiso 1 1 calc R C 2
H54C H -0.1355 0.5426 0.4508 0.135 Uiso 1 1 calc R C 2
O1 O 0.8303(12) 0.2382(11) 0.3792(17) 0.475(14) Uani 1 1 d D D 2
C55 C 0.6984(10) 0.2087(12) 0.2807(13) 0.359(11) Uani 1 1 d D D 2
H55A H 0.6315 0.1729 0.3179 0.539 Uiso 1 1 calc R D 2
H55B H 0.7395 0.1764 0.2382 0.539 Uiso 1 1 calc R D 2
H55C H 0.6922 0.2812 0.2395 0.539 Uiso 1 1 calc R D 2
C56 C 0.750(2) 0.2017(14) 0.3561(19) 0.425(16) Uani 1 1 d D D 2
H56A H 0.6900 0.2070 0.4090 0.510 Uiso 1 1 calc R D 2
H56B H 0.7615 0.1272 0.3821 0.510 Uiso 1 1 calc R D 2
C57 C 0.8558(17) 0.2382(17) 0.4622(13) 0.63(4) Uani 1 1 d D D 2
H57A H 0.8075 0.2744 0.4980 0.755 Uiso 1 1 calc R D 2
H57B H 0.8637 0.1681 0.5097 0.755 Uiso 1 1 calc R D 2
C58 C 0.9529(9) 0.2984(9) 0.3962(16) 0.402(15) Uani 1 1 d D D 2
H58A H 0.9883 0.3040 0.4365 0.603 Uiso 1 1 calc R D 2
H58B H 0.9406 0.3675 0.3524 0.603 Uiso 1 1 calc R D 2
H58C H 0.9941 0.2636 0.3561 0.603 Uiso 1 1 calc R D 2

loop_
_atom_site_aniso_label
_atom_site_aniso_U_11
_atom_site_aniso_U_22
_atom_site_aniso_U_33
_atom_site_aniso_U_23
_atom_site_aniso_U_13
_atom_site_aniso_U_12
N1 0.0610(10) 0.0759(11) 0.0838(12) -0.0451(10) -0.0276(9) -0.0008(8)
B1 0.0751(15) 0.0558(12) 0.0657(13) -0.0249(10) -0.0262(11) 0.0031(10)
B2 0.0788(15) 0.0607(12) 0.0632(13) -0.0262(10) -0.0345(11) 0.0067(11)
C1 0.0598(11) 0.0701(12) 0.0696(12) -0.0372(10) -0.0195(9) -0.0027(9)
C2 0.0592(12) 0.0842(15) 0.0978(17) -0.0486(13) -0.0337(11) 0.0036(10)
C3 0.0632(12) 0.0798(14) 0.0952(17) -0.0478(13) -0.0315(11) 0.0105(10)
C4 0.0672(12) 0.0659(12) 0.0717(12) -0.0352(10) -0.0241(10) 0.0020(9)
C5 0.0631(11) 0.0645(11) 0.0606(11) -0.0292(9) -0.0230(9) -0.0017(9)
C6 0.0578(10) 0.0659(11) 0.0580(10) -0.0305(9) -0.0203(8) -0.0008(8)
C7 0.0611(10) 0.0619(10) 0.0547(10) -0.0274(8) -0.0210(8) -0.0009(8)
C8 0.0672(11) 0.0652(11) 0.0584(10) -0.0296(9) -0.0271(9) 0.0013(9)
C9 0.0744(13) 0.0657(12) 0.0628(11) -0.0312(10) -0.0296(10) 0.0062(9)
C10 0.0761(13) 0.0690(12) 0.0795(14) -0.0422(11) -0.0326(11) 0.0103(10)
C11 0.0736(13) 0.0731(13) 0.0849(15) -0.0457(12) -0.0319(11) 0.0002(10)
C12 0.0612(11) 0.0654(11) 0.0623(11) -0.0297(9) -0.0216(9) -0.0026(9)
C13 0.0610(12) 0.0851(15) 0.1095(19) -0.0599(15) -0.0354(12) 0.0040(11)
C14 0.113(3) 0.107(2) 0.124(3) -0.021(2) -0.058(2) -0.038(2)
C15 0.115(3) 0.101(3) 0.186(5) -0.032(3) -0.076(4) -0.033(2)
C16 0.093(6) 0.096(6) 0.099(7) -0.052(6) -0.027(5) -0.019(4)
C17 0.110(7) 0.132(9) 0.118(6) -0.079(7) -0.056(5) -0.002(5)
C18 0.077(4) 0.103(7) 0.089(4) -0.055(5) -0.025(3) -0.009(4)
C13' 0.0610(12) 0.0851(15) 0.1095(19) -0.0599(15) -0.0354(12) 0.0040(11)
C14' 0.113(3) 0.107(2) 0.124(3) -0.021(2) -0.058(2) -0.038(2)
C15' 0.115(3) 0.101(3) 0.186(5) -0.032(3) -0.076(4) -0.033(2)
C16' 0.082(7) 0.147(12) 0.186(14) -0.111(11) -0.072(8) 0.011(6)
C17' 0.124(7) 0.194(15) 0.145(8) -0.101(9) -0.071(6) -0.005(8)
C18' 0.101(5) 0.144(10) 0.108(5) -0.062(6) -0.044(4) -0.023(6)
C19 0.0730(13) 0.0585(11) 0.0770(14) -0.0293(10) -0.0276(11) 0.0057(9)
C20 0.0786(14) 0.0594(12) 0.0815(15) -0.0287(11) -0.0221(12) 0.0036(10)
C21 0.0781(15) 0.0738(15) 0.0839(16) -0.0310(13) -0.0145(12) 0.0042(12)
C22 0.0877(17) 0.0825(17) 0.0961(19) -0.0413(15) -0.0255(15) 0.0225(14)
C23 0.103(2) 0.0610(13) 0.112(2) -0.0322(14) -0.0331(17) 0.0235(13)
C24 0.0851(16) 0.0611(13) 0.0862(17) -0.0220(12) -0.0263(13) 0.0102(11)
C25 0.108(2) 0.0603(14) 0.096(2) -0.0272(13) -0.0076(16) -0.0060(13)
C26 0.123(3) 0.105(2) 0.124(3) -0.056(2) -0.017(2) 0.035(2)
C27 0.118(3) 0.0683(16) 0.114(3) -0.0099(17) -0.011(2) 0.0144(16)
C28 0.0722(13) 0.0580(11) 0.0773(13) -0.0357(10) -0.0272(10) 0.0076(9)
C29 0.0849(15) 0.0653(12) 0.0832(15) -0.0421(11) -0.0356(12) 0.0133(11)
C30 0.0911(17) 0.0871(17) 0.117(2) -0.0664(17) -0.0545(17) 0.0199(14)
C31 0.0782(16) 0.0851(17) 0.126(2) -0.0620(18) -0.0381(16) 0.0034(13)
C32 0.0771(15) 0.0835(16) 0.1003(19) -0.0451(15) -0.0204(14) -0.0065(12)
C33 0.0760(14) 0.0739(14) 0.0849(16) -0.0400(12) -0.0258(12) 0.0010(11)
C34 0.107(2) 0.100(2) 0.0790(16) -0.0453(15) -0.0375(15) 0.0103(16)
C35 0.101(2) 0.124(3) 0.190(5) -0.089(3) -0.057(3) -0.007(2)
C36 0.096(2) 0.111(2) 0.0771(16) -0.0371(16) -0.0184(14) -0.0210(17)
C37 0.0992(18) 0.0796(14) 0.0883(16) -0.0495(13) -0.0598(15) 0.0318(13)
C38 0.148(3) 0.113(2) 0.090(2) -0.0605(19) -0.075(2) 0.054(2)
C39 0.204(5) 0.163(4) 0.117(3) -0.098(3) -0.113(4) 0.097(4)
C40 0.216(5) 0.150(4) 0.183(5) -0.130(4) -0.163(5) 0.115(4)
C41 0.167(4) 0.114(3) 0.204(5) -0.111(3) -0.144(4) 0.068(3)
C42 0.113(2) 0.0896(18) 0.144(3) -0.075(2) -0.091(2) 0.0449(17)
C43 0.155(4) 0.159(4) 0.074(2) -0.042(2) -0.030(2) 0.010(3)
C44 0.327(9) 0.226(6) 0.266(7) -0.201(6) -0.252(8) 0.173(7)
C45 0.102(2) 0.101(2) 0.168(4) -0.073(3) -0.067(3) 0.0065(18)
C46 0.0695(12) 0.0660(11) 0.0723(12) -0.0349(10) -0.0357(10) 0.0034(9)
C47 0.0873(15) 0.0671(12) 0.0905(16) -0.0425(12) -0.0497(13) 0.0093(11)
C48 0.0875(17) 0.0772(15) 0.132(2) -0.0606(16) -0.0640(17) 0.0175(13)
C49 0.0746(15) 0.104(2) 0.120(2) -0.0749(19) -0.0396(15) 0.0062(14)
C50 0.0738(14) 0.1013(19) 0.0870(16) -0.0544(15) -0.0257(12) -0.0062(13)
C51 0.0722(13) 0.0772(13) 0.0740(13) -0.0377(11) -0.0300(11) -0.0043(10)
C52 0.164(4) 0.0811(18) 0.095(2) -0.0328(16) -0.072(2) 0.034(2)
C53 0.101(2) 0.168(4) 0.182(5) -0.130(4) -0.055(3) 0.042(3)
C54 0.101(2) 0.0930(18) 0.0686(14) -0.0248(13) -0.0327(14) 0.0036(15)
O1 0.41(2) 0.281(13) 0.70(4) -0.31(2) -0.04(2) 0.022(13)
C55 0.196(11) 0.313(16) 0.44(3) -0.058(17) -0.116(14) 0.075(11)
C56 0.64(5) 0.221(16) 0.58(4) -0.21(2) -0.38(4) 0.15(2)
C57 1.12(9) 0.32(3) 0.227(17) -0.164(17) 0.04(3) 0.14(4)
C58 0.180(9) 0.168(8) 0.61(3) -0.094(14) 0.038(13) 0.028(7)

loop_
_atom_type_symbol
_atom_type_description
_atom_type_scat_dispersion_real
_atom_type_scat_dispersion_imag
_atom_type_scat_source
C C 0.0181 0.0091 'International Tables Vol C Tables 4.2.6.8 and 6.1.1.4'
H H 0.0000 0.0000 'International Tables Vol C Tables 4.2.6.8 and 6.1.1.4'
N N 0.0311 0.0180 'International Tables Vol C Tables 4.2.6.8 and 6.1.1.4'
B B 0.0090 0.0039 'International Tables Vol C Tables 4.2.6.8 and 6.1.1.4'
O O 0.0492 0.0322 'International Tables Vol C Tables 4.2.6.8 and 6.1.1.4'

loop_
_geom_angle_atom_site_label_1
_geom_angle_atom_site_label_2
_geom_angle_atom_site_label_3
_geom_angle
C12 N1 C1 109.10(18)
C12 N1 C13 125.5(2)
C1 N1 C13 125.4(2)
C4 B1 C19 122.8(2)
C4 B1 C28 119.2(2)
C19 B1 C28 117.9(2)
C9 B2 C46 120.85(19)
C9 B2 C37 118.6(2)
C46 B2 C37 120.5(2)
C2 C1 N1 129.4(2)
C2 C1 C6 122.3(2)
N1 C1 C6 108.4(2)
C3 C2 C1 117.1(2)
C2 C3 C4 122.9(2)
C5 C4 C3 118.2(2)
C5 C4 B1 120.1(2)
C3 C4 B1 121.7(2)
C4 C5 C6 120.7(2)
C5 C6 C1 118.7(2)
C5 C6 C7 134.1(2)
C1 C6 C7 107.19(18)
C8 C7 C12 119.2(2)
C8 C7 C6 134.34(19)
C12 C7 C6 106.40(19)
C7 C8 C9 120.7(2)
C8 C9 C10 117.5(2)
C8 C9 B2 120.5(2)
C10 C9 B2 122.0(2)
C11 C10 C9 123.4(2)
C10 C11 C12 117.5(2)
N1 C12 C11 129.5(2)
N1 C12 C7 108.94(19)
C11 C12 C7 121.6(2)
C18 C13 C14 114.1(5)
C18 C13 N1 122.3(4)
C14 C13 N1 120.0(3)
C13 C14 C15 120.0(5)
C16 C15 C14 124.1(9)
C15 C16 C17 120.8(13)
C18 C17 C16 116.0(9)
C13 C18 C17 120.9(7)
C16' C17' C18' 120.0(11)
C20 C19 C24 116.4(2)
C20 C19 B1 121.6(2)
C24 C19 B1 121.5(2)
C21 C20 C19 121.0(2)
C21 C20 C25 116.4(3)
C19 C20 C25 122.5(2)
C22 C21 C20 121.7(3)
C23 C22 C21 117.8(3)
C23 C22 C26 121.0(3)
C21 C22 C26 121.2(3)
C22 C23 C24 122.4(3)
C23 C24 C19 120.5(3)
C23 C24 C27 118.0(3)
C19 C24 C27 121.5(3)
C29 C28 C33 117.8(2)
C29 C28 B1 121.0(2)
C33 C28 B1 121.1(2)
C30 C29 C28 120.2(3)
C30 C29 C34 117.7(3)
C28 C29 C34 122.1(3)
C31 C30 C29 122.1(3)
C30 C31 C32 117.9(3)
C30 C31 C35 121.1(4)
C32 C31 C35 121.0(4)
C33 C32 C31 121.7(3)
C32 C33 C28 120.2(3)
C32 C33 C36 117.4(3)
C28 C33 C36 122.3(2)
C42 C37 C38 119.6(3)
C42 C37 B2 120.6(3)
C38 C37 B2 119.8(3)
C39 C38 C37 117.6(5)
C39 C38 C43 119.2(5)
C37 C38 C43 123.2(3)
C40 C39 C38 123.4(5)
C39 C40 C41 118.4(3)
C39 C40 C44 120.5(6)
C41 C40 C44 121.2(6)
C40 C41 C42 122.4(5)
C41 C42 C37 118.7(4)
C41 C42 C45 119.5(4)
C37 C42 C45 121.8(3)
C51 C46 C47 117.2(2)
C51 C46 B2 121.7(2)
C47 C46 B2 121.1(2)
C48 C47 C46 120.4(3)
C48 C47 C52 117.7(3)
C46 C47 C52 121.9(3)
C47 C48 C49 121.6(3)
C50 C49 C48 118.2(3)
C50 C49 C53 120.8(4)
C48 C49 C53 121.1(4)
C49 C50 C51 121.7(3)
C50 C51 C46 121.0(3)
C50 C51 C54 116.8(3)
C46 C51 C54 122.1(2)
C57 O1 C56 143(2)
O1 C56 C55 151(2)
C58 C57 O1 94.2(15)

loop_
_geom_bond_atom_site_label_1
_geom_bond_atom_site_label_2
_geom_bond_distance
N1 C12 1.384(3)
N1 C1 1.392(3)
N1 C13 1.428(3)
B1 C4 1.564(3)
B1 C19 1.571(4)
B1 C28 1.584(4)
B2 C9 1.549(3)
B2 C46 1.580(4)
B2 C37 1.587(3)
C1 C2 1.386(4)
C1 C6 1.413(3)
C2 C3 1.384(4)
C3 C4 1.412(3)
C4 C5 1.392(3)
C5 C6 1.394(3)
C6 C7 1.443(3)
C7 C8 1.385(3)
C7 C12 1.416(3)
C8 C9 1.405(3)
C9 C10 1.414(3)
C10 C11 1.374(4)
C11 C12 1.389(3)
C13 C18 1.296(8)
C13 C14 1.355(5)
C14 C15 1.389(6)
C15 C16 1.074(14)
C16 C17 1.428(17)
C17 C18 1.387(10)
C16' C17' 1.342(17)
C17' C18' 1.405(10)
C19 C20 1.412(4)
C19 C24 1.417(3)
C20 C21 1.386(4)
C20 C25 1.524(4)
C21 C22 1.381(4)
C22 C23 1.370(5)
C22 C26 1.507(4)
C23 C24 1.386(4)
C24 C27 1.508(4)
C28 C29 1.407(4)
C28 C33 1.414(4)
C29 C30 1.392(4)
C29 C34 1.509(4)
C30 C31 1.377(5)
C31 C32 1.391(5)
C31 C35 1.514(4)
C32 C33 1.390(4)
C33 C36 1.504(4)
C37 C42 1.409(5)
C37 C38 1.431(5)
C38 C39 1.398(5)
C38 C43 1.495(7)
C39 C40 1.362(9)
C40 C41 1.377(8)
C40 C44 1.525(5)
C41 C42 1.398(4)
C42 C45 1.516(6)
C46 C51 1.408(4)
C46 C47 1.410(3)
C47 C48 1.386(4)
C47 C52 1.505(4)
C48 C49 1.390(5)
C49 C50 1.370(5)
C49 C53 1.517(4)
C50 C51 1.381(4)
C51 C54 1.514(4)
O1 C57 1.463(18)
O1 C56 1.490(16)
C55 C56 1.555(15)
C57 C58 1.451(18)
